data_7131494
loop_
_publ_author_name
'Li, Zi-Jian'
'Ju, Yu'
'Qiu, Jie'
'Zhang, Zhi-Hui'
'Zhang, Linjuan'
'He, Ming-Yang'
'Wang, Jian-Qiang'
'Lin, Jian'

_publ_section_title
;
 Post-synthetic linker installation: an unprecedented strategy to enhance
 iodine adsorption in metal-organic frameworks.
;
_journal_issue 33
_journal_name_full 'Chemical communications (Cambridge, England)'
_journal_page_first 4958
_journal_page_last 4961
_journal_paper_doi 10.1039/d3cc00278k
_journal_volume 59
_journal_year 2023
_chemical_formula_moiety 'C73 H53 N13 O38 Th6, 4[C3H7NO], 4[H2O]'
_chemical_formula_sum 'C85 H89 N17 O46 Th6'
_chemical_formula_weight 3476.97
_space_group_crystal_system tetragonal
_space_group_IT_number 132
_space_group_name_Hall '-P 4c 2c'
_space_group_name_H-M_alt 'P 42/m c m'
_atom_sites_solution_hydrogens mixed
_atom_sites_solution_primary direct
_audit_creation_date 2023-02-23
_audit_creation_method
;
Olex2 1.5
(compiled 2022.04.07 svn.rca3783a0 for OlexSys, GUI svn.r6498)
;
_audit_update_record
;
2023-02-24 deposited with the CCDC.	2023-03-29 downloaded from the CCDC.
;
_cell_angle_alpha 90
_cell_angle_beta 90
_cell_angle_gamma 90
_cell_formula_units_Z 2
_cell_length_a 15.939(2)
_cell_length_b 15.939(2)
_cell_length_c 30.910(5)
_cell_measurement_reflns_used 9891
_cell_measurement_temperature 120.00
_cell_measurement_theta_max 22.648
_cell_measurement_theta_min 2.236
_cell_volume 7852.7(19)
_computing_cell_refinement 'SAINT V8.38A (Bruker, 2018)'
_computing_data_collection 'APEX4 v2022.1-1 (Bruker AXS)'
_computing_data_reduction 'SAINT V8.38A (Bruker, 2018)'
_computing_molecular_graphics 'Olex2 1.5 (Dolomanov et al., 2009)'
_computing_publication_material 'Olex2 1.5 (Dolomanov et al., 2009)'
_computing_structure_refinement 'SHELXL 2014/7 (Sheldrick, 2015)'
_computing_structure_solution 'SHELXS  (Sheldrick, 2008)'
_diffrn_ambient_temperature 120.00
_diffrn_measured_fraction_theta_full 0.989
_diffrn_measured_fraction_theta_max 0.989
_diffrn_measurement_device_type 'Bruker D8-Venture'
_diffrn_measurement_method '\f and \w scans'
_diffrn_radiation_type MoK\a
_diffrn_radiation_wavelength 0.71073
_diffrn_reflns_av_R_equivalents 0.0769
_diffrn_reflns_av_unetI/netI 0.0311
_diffrn_reflns_Laue_measured_fraction_full 0.989
_diffrn_reflns_Laue_measured_fraction_max 0.989
_diffrn_reflns_limit_h_max 17
_diffrn_reflns_limit_h_min -17
_diffrn_reflns_limit_k_max 17
_diffrn_reflns_limit_k_min -17
_diffrn_reflns_limit_l_max 33
_diffrn_reflns_limit_l_min -33
_diffrn_reflns_number 48946
_diffrn_reflns_point_group_measured_fraction_full 0.989
_diffrn_reflns_point_group_measured_fraction_max 0.989
_diffrn_reflns_theta_full 22.768
_diffrn_reflns_theta_max 22.768
_diffrn_reflns_theta_min 1.807
_diffrn_source_current 1.4
_diffrn_source_power 0.07
_diffrn_source_voltage 50.0
_diffrn_standards_number 0
_exptl_absorpt_coefficient_mu 5.727
_exptl_absorpt_correction_T_max 0.7448
_exptl_absorpt_correction_T_min 0.5069
_exptl_absorpt_correction_type multi-scan
_exptl_absorpt_process_details
;
SADABS-2016/2 (Bruker,2016/2) was used for absorption correction.
wR2(int) was 0.1189 before and 0.0783 after correction.
The Ratio of minimum to maximum transmission is 0.6806.
The \l/2 correction factor is Not present.
;
_exptl_crystal_colour colourless
_exptl_crystal_colour_primary colourless
_exptl_crystal_density_diffrn 1.471
_exptl_crystal_description block
_exptl_crystal_F_000 3252
_exptl_crystal_size_max 0.2
_exptl_crystal_size_mid 0.18
_exptl_crystal_size_min 0.1
_refine_diff_density_max 1.763
_refine_diff_density_min -1.725
_refine_diff_density_rms 0.134
_refine_ls_extinction_method none
_refine_ls_goodness_of_fit_ref 1.046
_refine_ls_hydrogen_treatment constr
_refine_ls_matrix_type full
_refine_ls_number_parameters 190
_refine_ls_number_reflns 2859
_refine_ls_number_restraints 416
_refine_ls_restrained_S_all 4.695
_refine_ls_R_factor_all 0.0651
_refine_ls_R_factor_gt 0.0508
_refine_ls_shift/su_max 0.001
_refine_ls_shift/su_mean 0.000
_refine_ls_structure_factor_coef Fsqd
_refine_ls_weighting_details 'w=1/[\s^2^(Fo^2^)+(0.1100P)^2^+32.3202P] where P=(Fo^2^+2Fc^2^)/3'
_refine_ls_weighting_scheme calc
_refine_ls_wR_factor_gt 0.1528
_refine_ls_wR_factor_ref 0.1718
_reflns_Friedel_coverage 0.000
_reflns_number_gt 2122
_reflns_number_total 2859
_reflns_threshold_expression 'I > 2\s(I)'
_cod_data_source_file d3cc00278k2.cif
_cod_data_source_block Th-BCPT-PDC
_cod_depositor_comments 'Adding full bibliography for 7131491--7131495.cif.'
_cod_original_cell_volume 7852(3)
_cod_database_code 7131494
_shelx_shelxl_version_number 2014/7
_shelx_space_group_comment
;
The symmetry employed for this shelxl refinement is uniquely defined
by the following loop, which should always be used as a source of
symmetry information in preference to the above space-group names.
They are only intended as comments.
;
_shelx_estimated_absorpt_t_max 0.598
_shelx_estimated_absorpt_t_min 0.394
_olex2_refinement_description
;
1. Restrained distances
 C9-C10
 1.51 with sigma of 0.02
 O8-C9
 1.25 with sigma of 0.02
 C11-C9
 2.47 with sigma of 0.02
 C9-N1
 2.47 with sigma of 0.02
 C1-C7 \\sim C1-C3
 with sigma of 0.02
 C9-C11 \\sim C9-N1 \\sim C9-C12 \\sim C9-C14
 with sigma of 0.01
2. Restrained planarity
 C9, C10, C11, C12, C13, C14, N1, C9
 with sigma of 0.01
 C9, C10, C11, C12, C13, C14, N1
 with sigma of 0.1
3. Rigid bond restraints
 All non-hydrogen atoms
 with sigma for 1-2 distances of 0.01 and sigma for 1-3 distances of 0.01
4. Uiso/Uaniso restraints and constraints
All non-hydrogen atoms have similar U: within 2A with sigma of 0.04 and sigma
for terminal atoms of 0.08 within 2A
All non-hydrogen atoms restrained to be isotropic: with sigma of 0.04 and sigma
for terminal atoms of 0.08
5. Others
 Sof(O1B)=0.5*(1-FVAR(2))
 Sof(O1A)=0.5*FVAR(2)
 Fixed Sof: C10(0.125) C11(0.125) H11(0.125) C12(0.125) H12(0.125) C13(0.125)
 C14(0.125) H14(0.125) N1(0.125) H3B(0.25) H3C(0.25)
 Fixed X: C8(0.6752) C9(0.5)
 Fixed Y: C8(0.963) C9(0.5)
 Fixed Z: C8(0.7204) C9(0.6566)
6.a Riding coordinates:
 O4(H4A,H4B), O3(H3B,H3C)
6.b Aromatic/amide H refined with riding coordinates:
 N3(H3), C3(H3A), C4(H4), C6(H6), C7(H7), C11(H11), C12(H12), C14(H14), C15(H15)
6.c Fitted hexagon refined as free rotating group:
 C2(C3,C4,C5,C6,C7), C10(C11,C12,C13,C14,N1)
;
_smtbx_masks_void_probe_radius 1.2
_smtbx_masks_void_truncation_radius 1.2
_olex2_submission_special_instructions 'No special instructions were received'

loop_
_space_group_symop_operation_xyz
'x, y, z'
'-x, -y, z'
'-y, x, z+1/2'
'y, -x, z+1/2'
'-x, y, -z+1/2'
'x, -y, -z+1/2'
'y, x, -z'
'-y, -x, -z'
'-x, -y, -z'
'x, y, -z'
'y, -x, -z-1/2'
'-y, x, -z-1/2'
'x, -y, z-1/2'
'-x, y, z-1/2'
'-y, -x, z'
'y, x, z'

loop_
_atom_site_label
_atom_site_type_symbol
_atom_site_fract_x
_atom_site_fract_y
_atom_site_fract_z
_atom_site_U_iso_or_equiv
_atom_site_adp_type
_atom_site_occupancy
_atom_site_site_symmetry_order
_atom_site_calc_flag
_atom_site_refinement_flags_posn
_atom_site_refinement_flags_adp
_atom_site_refinement_flags_occupancy
_atom_site_disorder_assembly
_atom_site_disorder_group
Th2 Th 0.41265(3) 0.58735(3) 0.56408(2) 0.0804(3) Uani 1 2 d S TU P . .
Th1 Th 0.62455(4) 0.62455(4) 0.5000 0.0679(3) Uani 1 4 d S TU P . .
O8 O 0.4476(7) 0.5524(7) 0.6398(4) 0.143(4) Uani 1 2 d DS TU P A .
O1B O 0.5475(17) 0.5475(17) 0.5540(12) 0.081(6) Uani 0.54(5) 2 d S TU P A 2
O7 O 0.5998(6) 0.7395(6) 0.5528(3) 0.100(2) Uani 1 1 d . U . . .
O6 O 0.4792(8) 0.7184(7) 0.5884(3) 0.118(3) Uani 1 1 d . U . . .
O2 O 0.4768(8) 0.6447(9) 0.5000 0.101(3) Uani 1 2 d S TU P A .
N2 N 0.7471(8) 0.9768(9) 0.7322(4) 0.116(4) Uani 1 1 d . U . . .
O4 O 0.3260(10) 0.6740(10) 0.6251(6) 0.195(6) Uani 1 2 d S TU P A .
H4A H 0.3304 0.6696 0.6531 0.292 Uiso 1 2 d R U P . .
H4B H 0.2877 0.7123 0.6213 0.292 Uiso 1 2 d R U P . .
N3 N 0.6181(10) 1.0000 0.7500 0.099(4) Uani 1 2 d S TU P . .
H3 H 0.5629 1.0000 0.7500 0.118 Uiso 1 2 calc R U P . .
C2 C 0.5804(5) 0.8121(6) 0.6178(2) 0.104(4) Uani 1 1 d G U . . .
C3 C 0.6638(5) 0.8375(6) 0.6185(2) 0.104(4) Uani 1 1 d DG U . . .
H3A H 0.7010 0.8200 0.5962 0.125 Uiso 1 1 calc R U . . .
C4 C 0.6928(4) 0.8884(6) 0.6518(3) 0.111(4) Uani 1 1 d G U . . .
H4 H 0.7498 0.9057 0.6523 0.133 Uiso 1 1 calc R U . . .
C5 C 0.6384(6) 0.9139(6) 0.6844(2) 0.095(4) Uani 1 1 d G U . . .
C6 C 0.5550(5) 0.8885(6) 0.6837(2) 0.094(4) Uani 1 1 d G U . . .
H6 H 0.5177 0.9059 0.7059 0.113 Uiso 1 1 calc R U . . .
C7 C 0.5260(4) 0.8376(6) 0.6503(3) 0.103(4) Uani 1 1 d DG U . . .
H7 H 0.4690 0.8202 0.6498 0.124 Uiso 1 1 calc R U . . .
C8 C 0.6752 0.9630 0.7204 0.096(4) Uani 1 1 d . U . . .
C9 C 0.5000 0.5000 0.6566 0.160(9) Uani 1 4 d DS TU P . .
C10 C 0.4945(16) 0.4914(13) 0.6974(4) 0.129(11) Uani 0.125 1 d DG U P A -1
C11 C 0.566(3) 0.497(6) 0.7229(8) 0.114(14) Uani 0.125 1 d DG U P A -1
H11 H 0.6191 0.5069 0.7099 0.137 Uiso 0.125 1 calc R U P A -1
C12 C 0.560(4) 0.487(7) 0.7675(8) 0.103(15) Uani 0.125 1 d DG U P A -1
H12 H 0.6091 0.4910 0.7850 0.123 Uiso 0.125 1 calc R U P A -1
C13 C 0.483(5) 0.473(4) 0.7866(5) 0.111(17) Uani 0.125 1 d G U P A -1
C14 C 0.411(4) 0.467(6) 0.7611(10) 0.125(16) Uani 0.125 1 d DG U P A -1
H14 H 0.3580 0.4572 0.7741 0.150 Uiso 0.125 1 calc R U P A -1
N1 N 0.417(2) 0.477(5) 0.7165(9) 0.135(15) Uani 0.125 1 d DG U P A -1
O3 O 0.7468(10) 0.7468(10) 0.5000 0.127(6) Uani 1 4 d S TU P A .
H3B H 0.7704 0.7704 0.5223 0.190 Uiso 0.5 2 d R U P . .
H3C H 0.7704 0.7704 0.4777 0.190 Uiso 0.5 2 d R U P . .
C1 C 0.5492(11) 0.7510(10) 0.5827(5) 0.112(4) Uani 1 1 d D U . . .
O5 O 0.3111(7) 0.6889(7) 0.5368(7) 0.150(5) Uani 1 2 d S TU P A .
C15 C 0.2904(15) 0.7096(15) 0.5000 0.166(11) Uani 1 4 d S TU P . .
H15 H 0.2482 0.7518 0.5000 0.199 Uiso 1 4 calc R U P A .
O1A O 0.5735(19) 0.5735(19) 0.5704(9) 0.081(5) Uani 0.46(5) 2 d S TU P A 1

loop_
_atom_site_aniso_label
_atom_site_aniso_U_11
_atom_site_aniso_U_22
_atom_site_aniso_U_33
_atom_site_aniso_U_23
_atom_site_aniso_U_13
_atom_site_aniso_U_12
Th2 0.0984(4) 0.0984(4) 0.0443(4) -0.0165(2) 0.0165(2) 0.0104(4)
Th1 0.0880(5) 0.0880(5) 0.0278(4) 0.000 0.000 0.0164(5)
O8 0.198(7) 0.198(7) 0.034(5) -0.008(4) 0.008(4) -0.038(9)
O1B 0.099(6) 0.099(6) 0.047(13) -0.001(8) -0.001(8) 0.005(7)
O7 0.129(7) 0.103(5) 0.067(5) -0.032(4) 0.005(4) 0.002(5)
O6 0.147(7) 0.114(6) 0.093(6) -0.053(5) 0.020(5) -0.004(5)
O2 0.103(6) 0.167(11) 0.033(4) 0.000 0.000 0.002(6)
N2 0.127(7) 0.135(10) 0.086(7) -0.043(7) -0.009(6) 0.000(8)
O4 0.211(8) 0.211(8) 0.162(10) -0.093(7) 0.093(7) 0.004(9)
N3 0.122(9) 0.102(11) 0.072(8) -0.026(8) 0.000 0.000
C2 0.136(8) 0.091(9) 0.083(7) -0.037(6) 0.004(7) 0.009(7)
C3 0.116(7) 0.125(10) 0.071(7) -0.035(7) 0.003(7) 0.028(8)
C4 0.121(9) 0.123(10) 0.088(8) -0.041(7) 0.019(7) -0.003(8)
C5 0.121(8) 0.097(9) 0.068(7) -0.028(6) 0.010(6) -0.002(7)
C6 0.113(7) 0.094(9) 0.076(7) -0.029(6) 0.013(7) 0.004(7)
C7 0.122(9) 0.097(9) 0.090(8) -0.043(7) 0.019(7) 0.000(8)
C8 0.129(8) 0.089(8) 0.071(7) -0.030(6) -0.001(6) 0.004(8)
C9 0.214(14) 0.214(14) 0.052(10) 0.000 0.000 -0.015(15)
C10 0.161(19) 0.17(2) 0.060(12) 0.004(17) 0.012(10) -0.02(2)
C11 0.15(2) 0.14(3) 0.055(14) 0.02(2) 0.021(12) -0.02(3)
C12 0.13(2) 0.13(3) 0.054(15) 0.01(2) 0.026(16) 0.00(3)
C13 0.13(3) 0.13(3) 0.08(2) 0.02(3) 0.035(16) 0.00(3)
C14 0.13(2) 0.14(3) 0.11(2) 0.02(3) 0.028(18) -0.02(3)
N1 0.15(2) 0.15(3) 0.103(18) 0.01(2) 0.007(14) -0.02(3)
O3 0.146(9) 0.146(9) 0.089(11) 0.000 0.000 -0.036(11)
C1 0.160(10) 0.099(9) 0.077(8) -0.048(7) 0.020(7) -0.006(7)
O5 0.135(6) 0.135(6) 0.179(11) -0.013(4) 0.013(4) 0.054(8)
C15 0.149(15) 0.149(15) 0.200(16) 0.000 0.000 0.097(17)
O1A 0.110(6) 0.110(6) 0.022(9) -0.019(7) -0.019(7) -0.007(9)

loop_
_atom_type_symbol
_atom_type_description
_atom_type_scat_dispersion_real
_atom_type_scat_dispersion_imag
_atom_type_scat_source
C C 0.0033 0.0016 'International Tables Vol C Tables 4.2.6.8 and 6.1.1.4'
H H 0.0000 0.0000 'International Tables Vol C Tables 4.2.6.8 and 6.1.1.4'
N N 0.0061 0.0033 'International Tables Vol C Tables 4.2.6.8 and 6.1.1.4'
O O 0.0106 0.0060 'International Tables Vol C Tables 4.2.6.8 and 6.1.1.4'
Th Th -7.2400 8.8979 'International Tables Vol C Tables 4.2.6.8 and 6.1.1.4'

loop_
_geom_angle_atom_site_label_1
_geom_angle_atom_site_label_2
_geom_angle_atom_site_label_3
_geom_angle
_geom_angle_site_symmetry_1
_geom_angle_site_symmetry_3
_geom_angle_publ_flag
O8 Th2 Th2 71.4(4) . 2_665 ?
O8 Th2 O4 64.6(6) . . ?
O8 Th2 O1A 71.6(6) . 2_665 ?
O8 Th2 O1A 71.6(6) . . ?
O1B Th2 Th2 29.5(7) . 2_665 ?
O1B Th2 Th2 29.5(7) 2_665 2_665 ?
O1B Th2 O8 81.5(9) . . ?
O1B Th2 O8 81.5(9) 2_665 . ?
O1B Th2 O1B 56.5(18) 2_665 . ?
O1B Th2 O6 136.7(7) 2_665 . ?
O1B Th2 O6 136.7(7) . 15_665 ?
O1B Th2 O6 82.6(11) 2_665 15_665 ?
O1B Th2 O6 82.6(11) . . ?
O1B Th2 O2 97.4(12) . 15_665 ?
O1B Th2 O2 65.8(7) . . ?
O1B Th2 O2 65.8(7) 2_665 15_665 ?
O1B Th2 O2 97.4(12) 2_665 . ?
O1B Th2 O4 136.2(12) 2_665 . ?
O1B Th2 O4 136.2(12) . . ?
O1B Th2 O5 140.2(6) . . ?
O1B Th2 O5 140.2(6) 2_665 . ?
O6 Th2 Th2 107.2(3) 15_665 2_665 ?
O6 Th2 Th2 107.2(3) . 2_665 ?
O6 Th2 O8 78.7(3) . . ?
O6 Th2 O8 78.7(3) 15_665 . ?
O6 Th2 O6 129.6(5) 15_665 . ?
O6 Th2 O4 64.8(2) 15_665 . ?
O6 Th2 O4 64.8(2) . . ?
O6 Th2 O1A 67.7(8) . . ?
O6 Th2 O1A 67.7(8) 15_665 2_665 ?
O6 Th2 O1A 141.6(6) 15_665 . ?
O6 Th2 O1A 141.6(7) . 2_665 ?
O2 Th2 Th2 88.2(3) . 2_665 ?
O2 Th2 Th2 88.2(3) 15_665 2_665 ?
O2 Th2 O8 140.3(3) . . ?
O2 Th2 O8 140.3(3) 15_665 . ?
O2 Th2 O6 75.3(4) . . ?
O2 Th2 O6 140.8(4) . 15_665 ?
O2 Th2 O6 140.8(4) 15_665 . ?
O2 Th2 O6 75.3(4) 15_665 15_665 ?
O2 Th2 O2 69.3(6) . 15_665 ?
O2 Th2 O4 126.4(5) . . ?
O2 Th2 O4 126.4(5) 15_665 . ?
O2 Th2 O5 75.2(5) 15_665 . ?
O2 Th2 O5 75.2(5) . . ?
O2 Th2 O1A 70.9(6) 15_665 2_665 ?
O2 Th2 O1A 113.8(8) 15_665 . ?
O2 Th2 O1A 113.8(8) . 2_665 ?
O2 Th2 O1A 70.9(6) . . ?
O4 Th2 Th2 136.0(5) . 2_665 ?
O5 Th2 Th2 159.7(5) . 2_665 ?
O5 Th2 O8 128.9(6) . . ?
O5 Th2 O6 80.1(3) . 15_665 ?
O5 Th2 O6 80.1(3) . . ?
O5 Th2 O4 64.2(7) . . ?
O5 Th2 O1A 137.9(6) . . ?
O5 Th2 O1A 137.9(6) . 2_665 ?
O1A Th2 Th2 40.3(7) . 2_665 ?
O1A Th2 Th2 40.3(7) 2_665 2_665 ?
O1A Th2 O4 119.8(8) . . ?
O1A Th2 O4 119.8(8) 2_665 . ?
O1A Th2 O1A 79.9(14) . 2_665 ?
O1B Th1 Th2 30.9(3) 10_556 9_666 ?
O1B Th1 Th2 80.5(10) . 9_666 ?
O1B Th1 O1B 88(2) . 10_556 ?
O1B Th1 O7 138.6(4) . 7_556 ?
O1B Th1 O7 80.8(9) . . ?
O1B Th1 O7 138.6(4) . 10_556 ?
O1B Th1 O7 80.8(9) 10_556 10_556 ?
O1B Th1 O7 80.8(9) . 16 ?
O1B Th1 O7 80.8(9) 10_556 7_556 ?
O1B Th1 O7 138.6(4) 10_556 . ?
O1B Th1 O7 138.6(4) 10_556 16 ?
O1B Th1 O3 136.1(11) . . ?
O1B Th1 O3 136.1(11) 10_556 . ?
O7 Th1 Th2 69.3(2) 7_556 9_666 ?
O7 Th1 Th2 159.0(2) . 9_666 ?
O7 Th1 Th2 107.7(2) 16 9_666 ?
O7 Th1 Th2 106.1(2) 10_556 9_666 ?
O7 Th1 O7 82.1(5) . 10_556 ?
O7 Th1 O7 131.7(5) . 7_556 ?
O7 Th1 O7 78.6(5) . 16 ?
O7 Th1 O7 78.6(5) 7_556 10_556 ?
O7 Th1 O7 131.7(5) 16 10_556 ?
O7 Th1 O7 82.1(5) 16 7_556 ?
O7 Th1 O3 65.9(2) . . ?
O7 Th1 O3 65.8(2) 10_556 . ?
O7 Th1 O3 65.8(2) 7_556 . ?
O7 Th1 O3 65.8(2) 16 . ?
O2 Th1 Th2 88.1(3) . 9_666 ?
O2 Th1 Th2 34.43(17) 7_556 9_666 ?
O2 Th1 O1B 64.1(6) 7_556 10_556 ?
O2 Th1 O1B 64.1(6) . . ?
O2 Th1 O1B 64.1(6) . 10_556 ?
O2 Th1 O1B 64.1(6) 7_556 . ?
O2 Th1 O7 75.1(4) . . ?
O2 Th1 O7 138.8(2) . 7_556 ?
O2 Th1 O7 75.1(4) 7_556 16 ?
O2 Th1 O7 138.8(2) 7_556 10_556 ?
O2 Th1 O7 138.8(2) . 16 ?
O2 Th1 O7 75.1(4) . 10_556 ?
O2 Th1 O7 138.8(2) 7_556 . ?
O2 Th1 O7 75.1(4) 7_556 7_556 ?
O2 Th1 O2 105.5(7) . 7_556 ?
O2 Th1 O3 127.2(4) 7_556 . ?
O2 Th1 O3 127.2(4) . . ?
O2 Th1 O1A 73.6(6) 7_556 10_556 ?
O2 Th1 O1A 73.6(6) . 10_556 ?
O2 Th1 O1A 73.6(6) 7_556 . ?
O2 Th1 O1A 73.6(6) . . ?
O3 Th1 Th2 135.149(12) . 9_666 ?
O1A Th1 Th2 96.4(9) . 9_666 ?
O1A Th1 Th2 39.3(6) 10_556 9_666 ?
O1A Th1 O7 67.1(8) 10_556 7_556 ?
O1A Th1 O7 67.1(8) . 16 ?
O1A Th1 O7 67.1(8) 10_556 10_556 ?
O1A Th1 O7 140.5(2) . 10_556 ?
O1A Th1 O7 140.5(2) . 7_556 ?
O1A Th1 O7 140.5(2) 10_556 16 ?
O1A Th1 O7 67.1(8) . . ?
O1A Th1 O7 140.5(2) 10_556 . ?
O1A Th1 O3 117.9(10) . . ?
O1A Th1 O3 117.9(10) 10_556 . ?
O1A Th1 O1A 124(2) 10_556 . ?
C9 O8 Th2 132.4(8) . . ?
Th2 O1B Th2 120.9(14) 2_665 . ?
Th2 O1B Th1 115.9(6) 2_665 . ?
Th2 O1B Th1 115.9(6) . . ?
C1 O7 Th1 134.5(10) . . ?
C1 O6 Th2 134.3(9) . . ?
Th2 O2 Th2 110.6(6) 10_556 . ?
Th1 O2 Th2 111.7(4) . . ?
Th1 O2 Th2 111.7(4) . 10_556 ?
C8 N2 N2 110.4(5) . 6_576 ?
Th2 O4 H4A 127.4 . . ?
Th2 O4 H4B 128.1 . . ?
H4A O4 H4B 104.5 . . ?
C8 N3 H3 129.9 . . ?
C8 N3 H3 129.9 6_576 . ?
C8 N3 C8 100.3(10) 6_576 . ?
C3 C2 C7 120.0 . . ?
C3 C2 C1 120.3(6) . . ?
C7 C2 C1 119.5(6) . . ?
C2 C3 H3A 120.0 . . ?
C4 C3 C2 120.0 . . ?
C4 C3 H3A 120.0 . . ?
C3 C4 H4 120.0 . . ?
C3 C4 C5 120.0 . . ?
C5 C4 H4 120.0 . . ?
C4 C5 C8 116.8(5) . . ?
C6 C5 C4 120.0 . . ?
C6 C5 C8 123.1(5) . . ?
C5 C6 H6 120.0 . . ?
C5 C6 C7 120.0 . . ?
C7 C6 H6 120.0 . . ?
C2 C7 H7 120.0 . . ?
C6 C7 C2 120.0 . . ?
C6 C7 H7 120.0 . . ?
N2 C8 N3 109.4(7) . . ?
N2 C8 C5 133.8(6) . . ?
N3 C8 C5 116.7(6) . . ?
O8 C9 O8 132.4(11) . 2_665 ?
C10 C9 O8 115.2(13) . . ?
C10 C9 O8 112.0(13) . 2_665 ?
C9 C10 C11 120.0(4) . . ?
C9 C10 N1 120.0(4) . . ?
C11 C10 N1 120.0 . . ?
C10 C11 H11 120.0 . . ?
C12 C11 C10 120.0 . . ?
C12 C11 H11 120.0 . . ?
C11 C12 H12 120.0 . . ?
C13 C12 C11 120.0 . . ?
C13 C12 H12 120.0 . . ?
C12 C13 C14 120.0 . . ?
C13 C14 H14 120.0 . . ?
N1 C14 C13 120.0 . . ?
N1 C14 H14 120.0 . . ?
C14 N1 C10 120.0 . . ?
Th1 O3 H3B 127.8 . . ?
Th1 O3 H3C 127.8 . . ?
H3B O3 H3C 104.5 . . ?
O7 C1 O6 128.9(13) . . ?
O7 C1 C2 114.1(12) . . ?
O6 C1 C2 117.0(10) . . ?
C15 O5 Th2 133(2) . . ?
O5 C15 O5 135(4) 10_556 . ?
O5 C15 H15 112.4 10_556 . ?
O5 C15 H15 112.4 . . ?
Th2 O1A Th2 99.4(15) 2_665 . ?
Th1 O1A Th2 103.5(9) . . ?
Th1 O1A Th2 103.5(9) . 2_665 ?

loop_
_geom_bond_atom_site_label_1
_geom_bond_atom_site_label_2
_geom_bond_distance
_geom_bond_site_symmetry_2
_geom_bond_publ_flag
Th2 Th2 3.9376(15) 2_665 ?
Th2 O8 2.470(11) . ?
Th2 O1B 2.263(15) 2_665 ?
Th2 O1B 2.263(15) . ?
Th2 O6 2.461(10) 15_665 ?
Th2 O6 2.461(10) . ?
Th2 O2 2.409(8) 15_665 ?
Th2 O2 2.409(8) . ?
Th2 O4 2.717(14) . ?
Th2 O5 2.439(16) . ?
Th2 O1A 2.58(3) . ?
Th2 O1A 2.58(3) 2_665 ?
Th1 Th2 3.9599(9) 9_666 ?
Th1 O1B 2.41(2) 10_556 ?
Th1 O1B 2.41(2) . ?
Th1 O7 2.486(8) 10_556 ?
Th1 O7 2.486(8) 7_556 ?
Th1 O7 2.486(8) 16 ?
Th1 O7 2.486(8) . ?
Th1 O2 2.376(13) . ?
Th1 O2 2.376(13) 7_556 ?
Th1 O3 2.75(2) . ?
Th1 O1A 2.46(3) . ?
Th1 O1A 2.46(3) 10_556 ?
O8 C9 1.290(14) . ?
O1B Th2 2.263(15) 2_665 ?
O7 C1 1.240(16) . ?
O6 C1 1.243(17) . ?
O2 Th2 2.409(8) 10_556 ?
N2 N2 1.32(2) 6_576 ?
N2 C8 1.223(13) . ?
O4 H4A 0.8701 . ?
O4 H4B 0.8698 . ?
N3 H3 0.8800 . ?
N3 C8 1.420(11) 6_576 ?
N3 C8 1.420(11) . ?
C2 C3 1.3900 . ?
C2 C7 1.3900 . ?
C2 C1 1.539(14) . ?
C3 H3A 0.9500 . ?
C3 C4 1.3900 . ?
C4 H4 0.9500 . ?
C4 C5 1.3900 . ?
C5 C6 1.3900 . ?
C5 C8 1.481(6) . ?
C6 H6 0.9500 . ?
C6 C7 1.3900 . ?
C7 H7 0.9500 . ?
C9 O8 1.290(14) 2_665 ?
C9 C10 1.270(13) . ?
C10 C11 1.3900 . ?
C10 N1 1.3900 . ?
C11 H11 0.9500 . ?
C11 C12 1.3900 . ?
C12 H12 0.9500 . ?
C12 C13 1.3900 . ?
C13 C14 1.3900 . ?
C14 H14 0.9500 . ?
C14 N1 1.3900 . ?
O3 H3B 0.8703 . ?
O3 H3C 0.8703 . ?
O5 C15 1.23(2) . ?
C15 O5 1.23(2) 10_556 ?
C15 H15 0.9500 . ?
O1A Th2 2.58(3) 2_665 ?

loop_
_geom_torsion_atom_site_label_1
_geom_torsion_atom_site_label_2
_geom_torsion_atom_site_label_3
_geom_torsion_atom_site_label_4
_geom_torsion
_geom_torsion_site_symmetry_1
_geom_torsion_site_symmetry_2
_geom_torsion_site_symmetry_3
_geom_torsion_site_symmetry_4
_geom_torsion_publ_flag
Th2 O8 C9 O8 0.000(6) . . . 2_665 ?
Th2 O8 C9 C10 -172.1(10) . . . . ?
Th2 O6 C1 O7 24(3) . . . . ?
Th2 O6 C1 C2 -154.2(9) . . . . ?
Th2 O5 C15 O5 0.00(2) . . . 10_556 ?
Th1 O7 C1 O6 -23(3) . . . . ?
Th1 O7 C1 C2 155.3(9) . . . . ?
O8 C9 C10 C11 -130(4) . . . . ?
O8 C9 C10 C11 56(4) 2_665 . . . ?
O8 C9 C10 N1 -124(4) 2_665 . . . ?
O8 C9 C10 N1 50(4) . . . . ?
N2 N2 C8 N3 -1.7(19) 6_576 . . . ?
N2 N2 C8 C5 -177.8(11) 6_576 . . . ?
C2 C3 C4 C5 0.0 . . . . ?
C3 C2 C7 C6 0.0 . . . . ?
C3 C2 C1 O7 -11.4(18) . . . . ?
C3 C2 C1 O6 166.7(12) . . . . ?
C3 C4 C5 C6 0.0 . . . . ?
C3 C4 C5 C8 175.8(8) . . . . ?
C4 C5 C6 C7 0.0 . . . . ?
C4 C5 C8 N2 -13.6(12) . . . . ?
C4 C5 C8 N3 170.5(4) . . . . ?
C5 C6 C7 C2 0.0 . . . . ?
C6 C5 C8 N2 162.1(10) . . . . ?
C6 C5 C8 N3 -13.8(8) . . . . ?
C7 C2 C3 C4 0.0 . . . . ?
C7 C2 C1 O7 172.7(11) . . . . ?
C7 C2 C1 O6 -9(2) . . . . ?
C8 N3 C8 N2 0.7(7) 6_576 . . . ?
C8 N3 C8 C5 177.5(4) 6_576 . . . ?
C8 C5 C6 C7 -175.6(9) . . . . ?
C9 C10 C11 C12 180.00(10) . . . . ?
C9 C10 N1 C14 180.00(10) . . . . ?
C10 C11 C12 C13 0.0 . . . . ?
C11 C10 N1 C14 0.0 . . . . ?
C11 C12 C13 C14 0.0 . . . . ?
C12 C13 C14 N1 0.0 . . . . ?
C13 C14 N1 C10 0.0 . . . . ?
N1 C10 C11 C12 0.0 . . . . ?
C1 C2 C3 C4 -175.9(11) . . . . ?
C1 C2 C7 C6 176.0(11) . . . . ?

loop_
_smtbx_masks_void_nr
_smtbx_masks_void_average_x
_smtbx_masks_void_average_y
_smtbx_masks_void_average_z
_smtbx_masks_void_volume
_smtbx_masks_void_count_electrons
_smtbx_masks_void_content
1 -0.659 -0.187 -0.609 4195.9 393.9 '8 C3H7NO,8 H2O'
